data_2008536
loop_
_publ_author_name
'Borbulevych, Oleg Ya.'
'Golding, Igor R.'
'Kharitonkin, Andrey B.'
'Shishkin, Oleg V.'
'Gololobov, Yuriy G.'

_publ_section_title
;
 The <i>N</i>-phenylamide of 2-cyano-5-phenylpent-2-en-4-ynoic acid
;
_journal_issue 6
_journal_name_full 'Acta Crystallographica Section C'
_journal_page_first 1019
_journal_page_last 1020
_journal_paper_doi 10.1107/S0108270199002218
_journal_volume 55
_journal_year 1999
_chemical_formula_sum 'C18 H12 N2 O'
_chemical_formula_weight 272.30
_chemical_name_systematic
;
 N-phenylamide of 2-cyano-5-phenylpent-2-en-4-ynoic acid
;
_space_group_IT_number 14
_symmetry_cell_setting monoclinic
_symmetry_space_group_name_Hall '-P 2ybc'
_symmetry_space_group_name_H-M 'P 1 21/c 1'
_audit_creation_method SHELXL
_cell_angle_alpha 90.00(3)
_cell_angle_beta 94.57(4)
_cell_angle_gamma 90.00(3)
_cell_formula_units_Z 4
_cell_length_a 11.662(5)
_cell_length_b 14.323(7)
_cell_length_c 8.700(4)
_cell_measurement_reflns_used 24
_cell_measurement_temperature 293(2)
_cell_measurement_theta_max 11
_cell_measurement_theta_min 10
_cell_volume 1448.6(12)
_computing_cell_refinement P3
_computing_data_collection 'P3 (Siemens, 1989)'
_computing_data_reduction 'SHELXTL (Sheldrick, 1994)'
_computing_molecular_graphics SHELXTL
_computing_publication_material SHELXTL
_computing_structure_refinement SHELXTL
_computing_structure_solution SHELXTL
_diffrn_ambient_temperature 293(2)
_diffrn_measurement_device 'Siemens P3/PC'
_diffrn_measurement_method '\q/2\q scans'
_diffrn_radiation_monochromator graphite
_diffrn_radiation_source 'fine-focus sealed tube'
_diffrn_radiation_type MoK\a
_diffrn_radiation_wavelength 0.71073
_diffrn_reflns_av_R_equivalents 0.0300
_diffrn_reflns_av_sigmaI/netI 0.0735
_diffrn_reflns_limit_h_max 14
_diffrn_reflns_limit_h_min -14
_diffrn_reflns_limit_k_max 0
_diffrn_reflns_limit_k_min -18
_diffrn_reflns_limit_l_max 11
_diffrn_reflns_limit_l_min 0
_diffrn_reflns_number 3381
_diffrn_reflns_theta_max 27.06
_diffrn_reflns_theta_min 1.75
_diffrn_standards_decay_% 5
_diffrn_standards_interval_count 98
_diffrn_standards_number 2
_exptl_absorpt_coefficient_mu 0.079
_exptl_absorpt_correction_type none
_exptl_crystal_colour yellow
_exptl_crystal_density_diffrn 1.249
_exptl_crystal_density_method 'not measured'
_exptl_crystal_description Needle
_exptl_crystal_F_000 568
_exptl_crystal_size_max 0.60
_exptl_crystal_size_mid 0.25
_exptl_crystal_size_min 0.20
_refine_diff_density_max 0.215
_refine_diff_density_min -0.146
_refine_ls_extinction_method none
_refine_ls_goodness_of_fit_all 0.860
_refine_ls_goodness_of_fit_ref 1.092
_refine_ls_hydrogen_treatment refall
_refine_ls_matrix_type full
_refine_ls_number_parameters 226
_refine_ls_number_reflns 3113
_refine_ls_number_restraints 0
_refine_ls_restrained_S_all 1.060
_refine_ls_restrained_S_obs 1.092
_refine_ls_R_factor_all 0.1255
_refine_ls_R_factor_gt 0.0487
_refine_ls_shift/esd_mean 0.000
_refine_ls_shift/su_max -0.001
_refine_ls_structure_factor_coef Fsqd
_refine_ls_weighting_details 'w = 1/[\s^2^(Fo^2^)+(0.0762P)^2^] where P=(Fo^2^+2Fc^2^)/3'
_refine_ls_weighting_scheme calc
_refine_ls_wR_factor_all 0.1521
_refine_ls_wR_factor_ref 0.1131
_reflns_number_gt 1683
_reflns_number_total 3171
_reflns_observed_criterion >2sigma(I)
_cod_data_source_file bm1318.cif
_cod_data_source_block gam
_cod_depositor_comments
;
The following automatic conversions were performed:
'_symmetry_cell_setting' value 'Monoclinic' changed to 'monoclinic'
according to '/home/saulius/struct/CIF-dictionaries/cif_core.dic'
dictionary named 'cif_core.dic' version 2.4.1 from 2010-06-29.

Automatic conversion script
Id: cif_fix_enum 1527 2010-12-29 10:47:43Z saulius 

The following automatic conversions were performed:

'_refine_ls_weighting_scheme' value 'calc w =
1/[\s^2^(Fo^2^)+(0.0762P)^2^] where P=(Fo^2^+2Fc^2^)/3' was changed
to 'calc'. New tag '_refine_ls_weighting_details' was created. The
value of the new tag was set to 'w = 1/[\s^2^(Fo^2^)+(0.0762P)^2^]
where P=(Fo^2^+2Fc^2^)/3'.

Automatic conversion script
Id: cif_fix_values 3143 2015-03-26 13:38:13Z robertas 
;
_cod_original_cell_volume 1448.5(11)
_cod_original_sg_symbol_H-M 'P 21/c'
_cod_database_code 2008536
_cod_database_fobs_code 2008536

loop_
_symmetry_equiv_pos_as_xyz
'x, y, z'
'-x, y+1/2, -z+1/2'
'-x, -y, -z'
'x, -y-1/2, z-1/2'

loop_
_atom_site_aniso_label
_atom_site_aniso_U_11
_atom_site_aniso_U_22
_atom_site_aniso_U_33
_atom_site_aniso_U_12
_atom_site_aniso_U_13
_atom_site_aniso_U_23
N1 .0635(11) .0872(13) .0662(12) .0210(10) -.0112(9) -.0024(10)
N2 .0401(7) .0470(8) .0453(8) .0058(6) -.0018(6) .0031(7)
O1 .0626(8) .0570(8) .0538(8) .0155(6) -.0078(6) -.0065(6)
C1 .0397(9) .0417(9) .0450(10) .0012(7) -.0026(8) .0018(8)
C2 .0365(8) .0446(9) .0492(10) .0011(7) -.0019(8) .0061(8)
C3 .0482(10) .0520(10) .0626(12) .0096(9) -.0028(9) .0021(9)
C4 .0469(10) .0538(10) .0684(12) .0074(9) .0022(9) -.0006(10)
C5 .0463(10) .0476(10) .0694(12) .0056(8) .0043(9) .0040(9)
C6 .0388(9) .0549(10) .0535(12) .0118(8) -.0022(8) .0075(9)
C7 .0416(9) .0369(9) .0622(12) .0023(7) -.0001(8) -.0009(8)
C8 .0699(14) .0695(14) .0637(14) .0245(11) .0148(11) .0044(11)
C9 .092(2) .083(2) .0614(14) .0286(14) -.0030(13) .0068(12)
C10 .0546(12) .0528(11) .083(2) .0115(9) -.0094(11) -.0003(11)
C11 .0452(10) .0503(11) .0784(14) .0070(9) .0041(10) -.0099(10)
C12 .0496(11) .0562(11) .0581(12) .0035(9) -.0008(9) -.0077(9)
C13 .0355(8) .0446(9) .0434(9) .0035(7) .0000(7) .0054(7)
C14 .0463(10) .0459(10) .0689(13) .0028(8) -.0060(9) -.0001(9)
C15 .0476(11) .0675(13) .0669(13) .0106(10) -.0134(10) -.0010(10)
C16 .0556(12) .0602(12) .0610(12) .0170(10) .0017(10) .0141(10)
C17 .0633(13) .0456(11) .0758(14) .0069(10) .0019(11) .0045(10)
C18 .0492(11) .0465(10) .0636(13) .0030(8) -.0032(9) .0010(9)

loop_
_atom_site_label
_atom_site_fract_x
_atom_site_fract_y
_atom_site_fract_z
_atom_site_U_iso_or_equiv
_atom_site_thermal_displace_type
_atom_site_calc_flag
_atom_site_refinement_flags
_atom_site_occupancy
_atom_site_disorder_group
_atom_site_type_symbol
N1 -.1584(2) .32742(13) -.3510(2) .0732(5) Uani d . 1 . N
N2 .04546(12) .25544(10) -.0411(2) .0444(4) Uani d . 1 . N
H2 .0274(15) .2436(12) -.145(2) .053 Uiso d . 1 . H
O1 .01104(11) .34829(9) .16112(15) .0585(4) Uani d . 1 . O
C1 -.00813(14) .32622(11) .0268(2) .0424(4) Uani d . 1 . C
C2 -.09999(14) .37584(11) -.0719(2) .0437(4) Uani d . 1 . C
C3 -.1576(2) .44481(13) -.0076(2) .0547(5) Uani d . 1 . C
H3 -.1380(16) .4600(13) .097(2) .066 Uiso d . 1 . H
C4 -.2509(2) .49458(13) -.0818(2) .0565(5) Uani d . 1 . C
C5 -.3329(2) .53517(12) -.1375(2) .0545(5) Uani d . 1 . C
C6 -.13046(15) .34899(13) -.2270(2) .0494(4) Uani d . 1 . C
C7 -.43244(14) .58356(11) -.2058(2) .0471(4) Uani d . 1 . C
C8 -.4498(2) .5912(2) -.3627(3) .0672(6) Uani d . 1 . C
H8 -.4020(19) .5672(16) -.432(2) .081 Uiso d . 1 . H
C9 -.5469(2) .6368(2) -.4291(3) .0793(7) Uani d . 1 . C
H9 -.559(2) .6404(16) -.542(3) .095 Uiso d . 1 . H
C10 -.6245(2) .67385(14) -.3369(3) .0641(6) Uani d . 1 . C
H10 -.6935(19) .7037(16) -.386(2) .077 Uiso d . 1 . H
C11 -.6076(2) .66685(13) -.1815(3) .0580(5) Uani d . 1 . C
H11 -.6621(18) .6963(14) -.116(2) .070 Uiso d . 1 . H
C12 -.5118(2) .62171(13) -.1123(2) .0549(5) Uani d . 1 . C
H12 -.5013(18) .6175(14) .004(3) .066 Uiso d . 1 . H
C13 .12653(14) .19541(11) .0402(2) .0413(4) Uani d . 1 . C
C14 .2102(2) .22997(13) .1456(2) .0542(5) Uani d . 1 . C
H14 .2159(16) .2951(15) .162(2) .065 Uiso d . 1 . H
C15 .2866(2) .16978(15) .2238(3) .0616(5) Uani d . 1 . C
H15 .3453(19) .1942(14) .305(2) .074 Uiso d . 1 . H
C16 .2790(2) .07504(14) .1977(2) .0591(5) Uani d . 1 . C
H16 .3279(18) .0335(14) .257(2) .071 Uiso d . 1 . H
C17 .1969(2) .04138(15) .0913(3) .0618(5) Uani d . 1 . C
H17 .1895(17) -.0238(16) .065(2) .074 Uiso d . 1 . H
C18 .1199(2) .10077(13) .0115(2) .0535(5) Uani d . 1 . C
H18 .0633(17) .0799(13) -.070(2) .064 Uiso d . 1 . H

loop_
_atom_type_symbol
_atom_type_description
_atom_type_scat_dispersion_real
_atom_type_scat_dispersion_imag
_atom_type_scat_source
C C 0.0033 0.0016 'International Tables Vol C Tables 4.2.6.8 and 6.1.1.4'
H H 0.0000 0.0000 'International Tables Vol C Tables 4.2.6.8 and 6.1.1.4'
N N 0.0061 0.0033 'International Tables Vol C Tables 4.2.6.8 and 6.1.1.4'
O O 0.0106 0.0060 'International Tables Vol C Tables 4.2.6.8 and 6.1.1.4'

loop_
_geom_angle_atom_site_label_1
_geom_angle_atom_site_label_2
_geom_angle_atom_site_label_3
_geom_angle
_geom_angle_publ_flag
C1 N2 C13 123.19(15) yes
O1 C1 N2 124.08(15) yes
O1 C1 C2 119.8(2) yes
N2 C1 C2 116.05(15) yes
C3 C2 C6 120.0(2) yes
C3 C2 C1 117.9(2) yes
C6 C2 C1 122.0(2) yes
C2 C3 C4 125.0(2) yes
C5 C4 C3 176.3(2) yes
C4 C5 C7 179.5(2) yes
N1 C6 C2 177.9(2) yes
C8 C7 C12 119.9(2) no
C8 C7 C5 120.1(2) no
C12 C7 C5 120.0(2) no
C7 C8 C9 120.2(2) no
C10 C9 C8 119.6(2) no
C11 C10 C9 120.5(2) no
C10 C11 C12 121.1(2) no
C11 C12 C7 118.7(2) no
C14 C13 C18 120.0(2) no
C14 C13 N2 121.4(2) no
C18 C13 N2 118.57(15) no
C13 C14 C15 120.0(2) no
C16 C15 C14 120.2(2) no
C17 C16 C15 119.5(2) no
C16 C17 C18 121.0(2) no
C13 C18 C17 119.3(2) no

loop_
_geom_bond_atom_site_label_1
_geom_bond_atom_site_label_2
_geom_bond_site_symmetry_1
_geom_bond_site_symmetry_2
_geom_bond_distance
_geom_bond_publ_flag
N1 C6 . . 1.144(2) yes
N2 C1 . . 1.352(2) yes
N2 C13 . . 1.424(2) yes
O1 C1 . . 1.214(2) yes
C1 C2 . . 1.498(2) yes
C2 C3 . . 1.342(3) yes
C2 C6 . . 1.421(3) yes
C3 C4 . . 1.414(3) yes
C4 C5 . . 1.189(2) yes
C5 C7 . . 1.439(2) yes
C7 C8 . . 1.368(3) ?
C7 C12 . . 1.392(3) ?
C8 C9 . . 1.391(3) ?
C9 C10 . . 1.364(3) ?
C10 C11 . . 1.354(3) ?
C11 C12 . . 1.386(3) ?
C13 C14 . . 1.377(2) ?
C13 C18 . . 1.379(3) ?
C14 C15 . . 1.380(3) ?
C15 C16 . . 1.377(3) ?
C16 C17 . . 1.365(3) ?
C17 C18 . . 1.383(3) ?

loop_
_geom_hbond_atom_site_label_D
_geom_hbond_atom_site_label_H
_geom_hbond_atom_site_label_A
_geom_hbond_site_symmetry_A
_geom_hbond_distance_DH
_geom_hbond_distance_HA
_geom_hbond_distance_DA
_geom_hbond_angle_DHA
_geom_hbond_publ_flag
N2 H2 O1 4_565 0.93(2) 2.14(2) 2.985(2) 152(2) yes

loop_
_geom_torsion_atom_site_label_1
_geom_torsion_atom_site_label_2
_geom_torsion_atom_site_label_3
_geom_torsion_atom_site_label_4
_geom_torsion
_geom_torsion_publ_flag
C13 N2 C1 O1 3.5(3) no
C13 N2 C1 C2 -173.68(14) no
O1 C1 C2 C3 0.9(2) no
N2 C1 C2 C3 178.1(2) no
O1 C1 C2 C6 -176.2(2) no
N2 C1 C2 C6 1.1(2) no
C6 C2 C3 C4 1.1(3) no
C1 C2 C3 C4 -176.0(2) no
C2 C3 C4 C5 126.(3) no
C3 C4 C5 C7 -9.E1(2) no
C3 C2 C6 N1 -46.(6) no
C1 C2 C6 N1 131.(6) no
C4 C5 C7 C8 -6.E1(2) no
C4 C5 C7 C12 12.E1(2) no
C12 C7 C8 C9 -0.3(3) no
C5 C7 C8 C9 179.0(2) no
C7 C8 C9 C10 0.1(4) no
C8 C9 C10 C11 0.1(4) no
C9 C10 C11 C12 -0.3(3) no
C10 C11 C12 C7 0.2(3) no
C8 C7 C12 C11 0.1(3) no
C5 C7 C12 C11 -179.2(2) no
C1 N2 C13 C14 40.55(8) yes
C1 N2 C13 C18 136.5(2) no
C18 C13 C14 C15 -0.6(3) no
N2 C13 C14 C15 179.3(2) no
C13 C14 C15 C16 -0.6(3) no
C14 C15 C16 C17 1.6(3) no
C15 C16 C17 C18 -1.3(3) no
C14 C13 C18 C17 0.9(3) no
N2 C13 C18 C17 -179.0(2) no
C16 C17 C18 C13 0.0(3) no

loop_
_cod_related_entry_id
_cod_related_entry_database
_cod_related_entry_code
1 ChemSpider 21183046
